data_7039673
loop_
_publ_author_name
'Schwedtmann, Kai'
'Schoemaker, Robin'
'Hennersdorf, Felix'
'Bauz\'a, Antonio'
'Frontera, Antonio'
'Weiss, Robert'
'Weigand, Jan J.'

_publ_section_title
;
 Cationic 5-phosphonio-substituted N-heterocyclic carbenes.
;
_journal_issue 28
_journal_name_full 'Dalton transactions (Cambridge, England : 2003)'
_journal_page_first 11384
_journal_page_last 11396
_journal_paper_doi 10.1039/c6dt01871h
_journal_volume 45
_journal_year 2016
_chemical_formula_moiety 'C39 H44 Cl2 N2 P, C F3 O3 S, C6 H4 F2'
_chemical_formula_sum 'C46 H48 Cl2 F5 N2 O3 P S'
_chemical_formula_weight 905.79
_chemical_name_systematic
;
 ?
;
_space_group_crystal_system monoclinic
_space_group_IT_number 14
_space_group_name_Hall '-P 2yn'
_space_group_name_H-M_alt 'P 1 21/n 1'
_symmetry_space_group_name_Hall '-P 2yn'
_symmetry_space_group_name_H-M 'P 1 21/n 1'
_atom_sites_solution_hydrogens geom
_atom_sites_solution_primary iterative
_audit_creation_method
;
Olex2 1.2
(compiled 2015.09.30 svn.r3233 for OlexSys, GUI svn.r5103)
;
_audit_update_record
;
2016-06-02 deposited with the CCDC.
2016-06-03 downloaded from the CCDC.
;
_cell_angle_alpha 90
_cell_angle_beta 94.813(2)
_cell_angle_gamma 90
_cell_formula_units_Z 8
_cell_length_a 16.2304(11)
_cell_length_b 18.8946(12)
_cell_length_c 29.2339(18)
_cell_measurement_reflns_used 9889
_cell_measurement_temperature 100
_cell_measurement_theta_max 26.30
_cell_measurement_theta_min 2.50
_cell_volume 8933.5(10)
_computing_cell_refinement 'CrysAlisPro 1.171.38.41 (Rigaku OD, 2015)'
_computing_data_collection 'CrysAlisPro 1.171.38.41 (Rigaku OD, 2015)'
_computing_data_reduction 'CrysAlisPro 1.171.38.41 (Rigaku OD, 2015)'
_computing_molecular_graphics 'Olex2 (Dolomanov et al., 2009)'
_computing_publication_material 'Olex2 (Dolomanov et al., 2009)'
_computing_structure_refinement 'XL (Sheldrick, 2008)'
_computing_structure_solution
;
Superflip (Palatinus & Chapuis, 2007;Palatinus & van der Lee, 2008;
Palatinus et al., 2012)
;
_diffrn_ambient_temperature 100
_diffrn_measured_fraction_theta_full 1.000
_diffrn_measured_fraction_theta_max 0.997
_diffrn_measurement_device_type 'Bruker APEX-II CCD'
_diffrn_measurement_method '\f and \w scans'
_diffrn_radiation_type MoK\a
_diffrn_radiation_wavelength 0.71073
_diffrn_reflns_av_R_equivalents 0.0560
_diffrn_reflns_av_unetI/netI 0.0390
_diffrn_reflns_Laue_measured_fraction_full 1.000
_diffrn_reflns_Laue_measured_fraction_max 0.997
_diffrn_reflns_limit_h_max 20
_diffrn_reflns_limit_h_min -20
_diffrn_reflns_limit_k_max 23
_diffrn_reflns_limit_k_min -23
_diffrn_reflns_limit_l_max 36
_diffrn_reflns_limit_l_min -35
_diffrn_reflns_number 188008
_diffrn_reflns_point_group_measured_fraction_full 1.000
_diffrn_reflns_point_group_measured_fraction_max 0.997
_diffrn_reflns_theta_full 26.000
_diffrn_reflns_theta_max 26.807
_diffrn_reflns_theta_min 1.285
_diffrn_standards_number 0
_exptl_absorpt_coefficient_mu 0.291
_exptl_absorpt_correction_T_max 0.7454
_exptl_absorpt_correction_T_min 0.6810
_exptl_absorpt_correction_type multi-scan
_exptl_absorpt_process_details
'SADABS-2014/3 (Bruker,2014) was used for absorption correction. wR2(int) was 0.0756 before and 0.0601 after correction. The Ratio of minimum to maximum transmission is 0.9136. The \l/2 correction factor is 0.00150.'
_exptl_crystal_colour 'clear colourless'
_exptl_crystal_colour_lustre clear
_exptl_crystal_colour_primary colourless
_exptl_crystal_density_diffrn 1.347
_exptl_crystal_description block
_exptl_crystal_F_000 3776
_exptl_crystal_size_max 0.13
_exptl_crystal_size_mid 0.06
_exptl_crystal_size_min 0.05
_refine_diff_density_max 0.508
_refine_diff_density_min -0.538
_refine_diff_density_rms 0.087
_refine_ls_extinction_method none
_refine_ls_goodness_of_fit_ref 1.168
_refine_ls_hydrogen_treatment constr
_refine_ls_matrix_type full
_refine_ls_number_parameters 1164
_refine_ls_number_reflns 19058
_refine_ls_number_restraints 3
_refine_ls_restrained_S_all 1.168
_refine_ls_R_factor_all 0.0883
_refine_ls_R_factor_gt 0.0689
_refine_ls_shift/su_max 0.001
_refine_ls_shift/su_mean 0.000
_refine_ls_structure_factor_coef Fsqd
_refine_ls_weighting_details 'w=1/[\s^2^(Fo^2^)+41.1324P] where P=(Fo^2^+2Fc^2^)/3'
_refine_ls_weighting_scheme calc
_refine_ls_wR_factor_gt 0.1495
_refine_ls_wR_factor_ref 0.1567
_reflns_Friedel_coverage 0.000
_reflns_number_gt 15029
_reflns_number_total 19058
_reflns_threshold_expression 'I > 2\s(I)'
_cod_data_source_file c6dt01871h2.cif
_cod_data_source_block 10OTf
_cod_depositor_comments 'Adding full bibliography for 7039669--7039682.cif.'
_cod_database_code 7039673
_shelx_space_group_comment
;
The symmetry employed for this shelxl refinement is uniquely defined
by the following loop, which should always be used as a source of
symmetry information in preference to the above space-group names.
They are only intended as comments.
;
_olex2_refinement_description
;
1. Fixed Uiso
 At 1.2 times of:
  All C(H) groups
 At 1.5 times of:
  All C(H,H,H) groups
2. Restrained distances
 F1B-C79B \\sim F2B-C79B \\sim F3B-C79B
 with sigma of 0.02
3. Uiso/Uaniso restraints and constraints
Uanis(F45) = Uanis(F2B)
Uanis(C79A) = Uanis(C79B)
Uanis(O4A) = Uanis(O4B)
Uanis(O5A) = Uanis(O5B)
Uanis(F39) = Uanis(O6B)
Uanis(F34) = Uanis(F4B)
Uanis(F6B) = Uanis(O6A)
Uanis(C80B) = Uanis(C80A)
Uanis(F27A) = Uanis(F1B)
Uanis(O3A) = Uanis(F3B)
4. Others
 Sof(O4B)=Sof(F1B)=Sof(S2B)=Sof(F6B)=Sof(F5B)=Sof(C80B)=Sof(O5B)=Sof(F4B)=
 Sof(O6B)=Sof(S1B)=Sof(O3B)=Sof(F2B)=Sof(C79B)=Sof(F3B)=1-FVAR(1)
 Sof(S1A)=Sof(S2A)=Sof(F32)=Sof(F34)=Sof(F39)=Sof(F44)=Sof(F45)=Sof(O6A)=
 Sof(O5A)=Sof(O3A)=Sof(C79A)=Sof(C80A)=Sof(O4A)=Sof(F27A)=FVAR(1)
5.a Ternary CH refined with riding coordinates:
 C64(H64), C25(H25), C61(H61), C52(H52), C13(H13), C22(H22), C10(H10), C49(H49)
5.b Aromatic/amide H refined with riding coordinates:
 C75(H75), C89(H89), C83(H83), C90(H90), C74(H74), C84(H84), C69(H69),
 C86(H86), C36(H36), C71(H71), C37(H37), C85(H85), C91(H91), C18(H18), C32(H32),
  C38(H38), C30(H30), C92(H92), C70(H70), C20(H20), C68(H68), C35(H35),
 C29(H29), C39(H39), C19(H19), C33(H33), C57(H57), C72(H72), C59(H59), C58(H58),
  C76(H76), C78(H78), C31(H31), C7(H7), C6(H6), C47(H47), C46(H46), C77(H77),
 C8(H8), C45(H45)
5.c Idealised Me refined as rotating group:
 C51(H51A,H51B,H51C), C14(H14A,H14B,H14C), C65(H65A,H65B,H65C), C26(H26A,H26B,
 H26C), C53(H53A,H53B,H53C), C12(H12A,H12B,H12C), C66(H66A,H66B,H66C), C23(H23A,
 H23B,H23C), C27(H27A,H27B,H27C), C11(H11A,H11B,H11C), C24(H24A,H24B,H24C),
 C63(H63A,H63B,H63C), C62(H62A,H62B,H62C), C54(H54A,H54B,H54C), C50(H50A,H50B,
 H50C), C15(H15A,H15B,H15C)
;
_olex2_submission_special_instructions 'No special instructions were received'

loop_
_space_group_symop_operation_xyz
'x, y, z'
'-x+1/2, y+1/2, -z+1/2'
'-x, -y, -z'
'x-1/2, -y-1/2, z-1/2'

loop_
_atom_site_label
_atom_site_type_symbol
_atom_site_fract_x
_atom_site_fract_y
_atom_site_fract_z
_atom_site_U_iso_or_equiv
_atom_site_adp_type
_atom_site_occupancy
_atom_site_site_symmetry_order
_atom_site_calc_flag
_atom_site_refinement_flags_posn
_atom_site_refinement_flags_occupancy
_atom_site_disorder_assembly
_atom_site_disorder_group
Cl3 Cl 0.32674(5) 0.42041(5) 0.59195(3) 0.01442(17) Uani 1 1 d . . . .
Cl1 Cl 0.17072(5) 0.91593(5) 0.41357(3) 0.01455(17) Uani 1 1 d . . . .
Cl2 Cl 0.49051(5) 0.98307(5) 0.44097(3) 0.01556(18) Uani 1 1 d . . . .
Cl4 Cl 0.00960(5) 0.49283(5) 0.56131(3) 0.01657(18) Uani 1 1 d . . . .
P1 P 0.07393(6) 0.51499(5) 0.68812(3) 0.01406(19) Uani 1 1 d . . . .
P2 P 0.42468(6) 0.99572(5) 0.31437(3) 0.01389(19) Uani 1 1 d . . . .
S1A S 0.45409(6) 0.65796(6) 0.38451(3) 0.0138(3) Uani 0.866(2) 1 d . P A 1
S2A S -0.04314(6) 0.89192(6) 0.37528(4) 0.0146(3) Uani 0.866(2) 1 d . P A 1
F10 F 0.20550(17) 0.84013(15) 0.64658(8) 0.0380(6) Uani 1 1 d . . . .
F8 F 0.30269(19) 0.35002(17) 0.35003(9) 0.0463(7) Uani 1 1 d . . . .
F7 F 0.3005(2) 0.26611(16) 0.42313(11) 0.0544(8) Uani 1 1 d . . . .
F9 F 0.21414(18) 0.75764(14) 0.57255(9) 0.0408(7) Uani 1 1 d . . . .
O4B O -0.125(3) 0.870(2) 0.3850(18) 0.0296(12) Uani 0.134(2) 1 d . P A 2
O1 O 0.37574(18) 0.62079(16) 0.38603(11) 0.0300(7) Uani 1 1 d . . . .
F1B F 0.4352(18) 0.6726(13) 0.2997(8) 0.0327(8) Uani 0.134(2) 1 d . P A 2
F32 F 0.4987(2) 0.55721(17) 0.32966(12) 0.0283(7) Uani 0.866(2) 1 d . P A 1
F34 F -0.0625(2) 0.82116(17) 0.29739(11) 0.0349(8) Uani 0.866(2) 1 d . P A 1
F39 F -0.0521(2) 0.75513(17) 0.35763(11) 0.0318(8) Uani 0.866(2) 1 d . P A 1
F44 F 0.0558(2) 0.8066(2) 0.33464(14) 0.0361(8) Uani 0.866(2) 1 d . P A 1
F45 F 0.56148(18) 0.65627(17) 0.32171(10) 0.0286(7) Uani 0.866(2) 1 d . P A 1
O2 O 0.51750(18) 0.63248(17) 0.41757(9) 0.0283(7) Uani 1 1 d . . . .
O6A O -0.0126(2) 0.95016(17) 0.34950(12) 0.0225(7) Uani 0.866(2) 1 d . P A 1
O5A O 0.0060(3) 0.87669(18) 0.41748(15) 0.0183(8) Uani 0.866(2) 1 d . P A 1
O3A O 0.4485(2) 0.73335(18) 0.37888(12) 0.0225(8) Uani 0.866(2) 1 d . P A 1
N3 N 0.28968(17) 0.95786(15) 0.36229(10) 0.0118(6) Uani 1 1 d . . . .
N4 N 0.33055(17) 0.94752(15) 0.43466(10) 0.0110(6) Uani 1 1 d . . . .
N2 N 0.16796(17) 0.45345(15) 0.56994(9) 0.0110(6) Uani 1 1 d . . . .
N1 N 0.20899(18) 0.47112(16) 0.64178(10) 0.0121(6) Uani 1 1 d . . . .
C75 C 0.6743(3) 0.9546(3) 0.32780(15) 0.0322(11) Uani 1 1 d . . . .
H75 H 0.7237 0.9775 0.3208 0.039 Uiso 1 1 calc R . . .
C88 C 0.1590(3) 0.8573(2) 0.60737(14) 0.0273(9) Uani 1 1 d . . . .
C89 C 0.1104(3) 0.9161(3) 0.60606(14) 0.0317(10) Uani 1 1 d . . . .
H89 H 0.1081 0.9453 0.6324 0.038 Uiso 1 1 calc R . . .
C82 C 0.3472(3) 0.3696(3) 0.38939(15) 0.0319(10) Uani 1 1 d . . . .
C87 C 0.1644(3) 0.8146(2) 0.56926(14) 0.0276(9) Uani 1 1 d . . . .
C83 C 0.3894(3) 0.4329(3) 0.39170(15) 0.0334(11) Uani 1 1 d . . . .
H83 H 0.3887 0.4633 0.3658 0.040 Uiso 1 1 calc R . . .
C90 C 0.0640(3) 0.9323(3) 0.56487(15) 0.0317(10) Uani 1 1 d . . . .
H90 H 0.0287 0.9725 0.5631 0.038 Uiso 1 1 calc R . . .
C1 C 0.2321(2) 0.44902(18) 0.60180(12) 0.0119(7) Uani 1 1 d . . . .
C74 C 0.5984(2) 0.9905(2) 0.32087(13) 0.0221(8) Uani 1 1 d . . . .
H74 H 0.5967 1.0378 0.3099 0.027 Uiso 1 1 calc R . . .
C40 C 0.2663(2) 0.94090(18) 0.40312(11) 0.0109(7) Uani 1 1 d . . . .
C3 C 0.1015(2) 0.47984(18) 0.59161(11) 0.0111(7) Uani 1 1 d . . . .
C51 C 0.3443(3) 0.8152(2) 0.26709(16) 0.0324(10) Uani 1 1 d . . . .
H51A H 0.3089 0.7988 0.2404 0.049 Uiso 1 1 calc GR . . .
H51B H 0.3847 0.7784 0.2765 0.049 Uiso 1 1 calc GR . . .
H51C H 0.3734 0.8583 0.2590 0.049 Uiso 1 1 calc GR . . .
C14 C 0.3857(3) 0.6052(2) 0.63581(16) 0.0348(11) Uani 1 1 d . . . .
H14A H 0.4332 0.6144 0.6580 0.052 Uiso 1 1 calc GR . . .
H14B H 0.3793 0.6444 0.6139 0.052 Uiso 1 1 calc GR . . .
H14C H 0.3949 0.5611 0.6193 0.052 Uiso 1 1 calc GR . . .
C17 C 0.1415(2) 0.37131(18) 0.50585(13) 0.0153(7) Uani 1 1 d . . . .
C56 C 0.3595(2) 0.87474(18) 0.50303(12) 0.0137(7) Uani 1 1 d . . . .
C84 C 0.4330(3) 0.4510(3) 0.43312(17) 0.0399(12) Uani 1 1 d . . . .
H84 H 0.4640 0.4937 0.4356 0.048 Uiso 1 1 calc R . . .
C64 C 0.2666(2) 1.06269(19) 0.48689(13) 0.0188(8) Uani 1 1 d . . . .
H64 H 0.2656 1.0573 0.4528 0.023 Uiso 1 1 calc R . . .
C69 C 0.4674(3) 1.2028(2) 0.35750(15) 0.0327(10) Uani 1 1 d . . . .
H69 H 0.4784 1.2286 0.3852 0.039 Uiso 1 1 calc R . . .
C86 C 0.3873(3) 0.3441(3) 0.46839(16) 0.0410(13) Uani 1 1 d . . . .
H86 H 0.3861 0.3141 0.4944 0.049 Uiso 1 1 calc R . . .
C36 C -0.1773(3) 0.4883(2) 0.67764(14) 0.0277(9) Uani 1 1 d . . . .
H36 H -0.2241 0.5145 0.6855 0.033 Uiso 1 1 calc R . . .
C25 C 0.2268(2) 0.56266(19) 0.51192(13) 0.0181(8) Uani 1 1 d . . . .
H25 H 0.2238 0.5623 0.5459 0.022 Uiso 1 1 calc R . . .
C2 C 0.1252(2) 0.49094(19) 0.63687(12) 0.0134(7) Uani 1 1 d . . . .
C71 C 0.4432(3) 1.2008(2) 0.27551(14) 0.0250(9) Uani 1 1 d . . . .
H71 H 0.4388 1.2248 0.2469 0.030 Uiso 1 1 calc R . . .
C67 C 0.4408(2) 1.0913(2) 0.31832(12) 0.0160(7) Uani 1 1 d . . . .
C37 C -0.1868(3) 0.4202(3) 0.66097(14) 0.0298(10) Uani 1 1 d . . . .
H37 H -0.2405 0.4000 0.6565 0.036 Uiso 1 1 calc R . . .
C85 C 0.4311(3) 0.4065(3) 0.47071(16) 0.0427(13) Uani 1 1 d . . . .
H85 H 0.4607 0.4195 0.4988 0.051 Uiso 1 1 calc R . . .
C91 C 0.0696(3) 0.8897(3) 0.52675(14) 0.0336(11) Uani 1 1 d . . . .
H91 H 0.0383 0.9013 0.4988 0.040 Uiso 1 1 calc R . . .
C18 C 0.1424(2) 0.3592(2) 0.45901(13) 0.0213(8) Uani 1 1 d . . . .
H18 H 0.1236 0.3151 0.4466 0.026 Uiso 1 1 calc R . . .
C55 C 0.3289(2) 0.93820(18) 0.48387(11) 0.0118(7) Uani 1 1 d . . . .
C61 C 0.3869(2) 0.81405(19) 0.47376(13) 0.0174(8) Uani 1 1 d . . . .
H61 H 0.4075 0.8345 0.4453 0.021 Uiso 1 1 calc R . . .
C32 C 0.0309(3) 0.7189(2) 0.64111(15) 0.0300(10) Uani 1 1 d . . . .
H32 H 0.0197 0.7434 0.6129 0.036 Uiso 1 1 calc R . . .
C38 C -0.1183(3) 0.3809(2) 0.65070(13) 0.0269(9) Uani 1 1 d . . . .
H38 H -0.1251 0.3341 0.6392 0.032 Uiso 1 1 calc R . . .
C73 C 0.5262(2) 0.9565(2) 0.33016(12) 0.0169(8) Uani 1 1 d . . . .
C5 C 0.2649(2) 0.4148(2) 0.71289(12) 0.0180(8) Uani 1 1 d . . . .
C28 C 0.0602(2) 0.6106(2) 0.68246(12) 0.0149(7) Uani 1 1 d . . . .
C16 C 0.1698(2) 0.43766(18) 0.52139(11) 0.0111(7) Uani 1 1 d . . . .
C41 C 0.3738(2) 0.97676(18) 0.36642(11) 0.0117(7) Uani 1 1 d . . . .
C30 C 0.0523(2) 0.7210(2) 0.72347(14) 0.0252(9) Uani 1 1 d . . . .
H30 H 0.0549 0.7463 0.7516 0.030 Uiso 1 1 calc R . . .
C92 C 0.1198(3) 0.8310(2) 0.52852(15) 0.0297(10) Uani 1 1 d . . . .
H92 H 0.1235 0.8022 0.5021 0.036 Uiso 1 1 calc R . . .
C21 C 0.1988(2) 0.49079(19) 0.49355(12) 0.0144(7) Uani 1 1 d . . . .
C81 C 0.3455(3) 0.3266(3) 0.42731(16) 0.0347(11) Uani 1 1 d . . . .
C65 C 0.1784(3) 1.0791(2) 0.49854(15) 0.0275(9) Uani 1 1 d . . . .
H65A H 0.1427 1.0385 0.4904 0.041 Uiso 1 1 calc GR . . .
H65B H 0.1578 1.1208 0.4812 0.041 Uiso 1 1 calc GR . . .
H65C H 0.1784 1.0886 0.5315 0.041 Uiso 1 1 calc GR . . .
C70 C 0.4600(3) 1.2382(2) 0.31569(16) 0.0285(10) Uani 1 1 d . . . .
H70 H 0.4665 1.2881 0.3148 0.034 Uiso 1 1 calc R . . .
C20 C 0.1985(2) 0.4748(2) 0.44699(12) 0.0174(8) Uani 1 1 d . . . .
H20 H 0.2181 0.5089 0.4266 0.021 Uiso 1 1 calc R . . .
C68 C 0.4588(3) 1.1297(2) 0.35883(14) 0.0266(9) Uani 1 1 d . . . .
H68 H 0.4651 1.1056 0.3874 0.032 Uiso 1 1 calc R . . .
C35 C -0.0993(2) 0.5185(2) 0.68291(13) 0.0217(8) Uani 1 1 d . . . .
H35 H -0.0929 0.5658 0.6936 0.026 Uiso 1 1 calc R . . .
C26 C 0.3164(3) 0.5777(2) 0.50236(15) 0.0275(9) Uani 1 1 d . . . .
H26A H 0.3519 0.5390 0.5146 0.041 Uiso 1 1 calc GR . . .
H26B H 0.3345 0.6222 0.5172 0.041 Uiso 1 1 calc GR . . .
H26C H 0.3201 0.5816 0.4692 0.041 Uiso 1 1 calc GR . . .
C43 C 0.2351(2) 0.95522(19) 0.32005(12) 0.0139(7) Uani 1 1 d . . . .
C29 C 0.0652(2) 0.6484(2) 0.72338(13) 0.0198(8) Uani 1 1 d . . . .
H29 H 0.0777 0.6242 0.7516 0.024 Uiso 1 1 calc R . . .
C42 C 0.3978(2) 0.97008(18) 0.41169(11) 0.0107(7) Uani 1 1 d . . . .
C53 C 0.1162(3) 1.0943(2) 0.36374(16) 0.0349(11) Uani 1 1 d . . . .
H53A H 0.0671 1.0993 0.3421 0.052 Uiso 1 1 calc GR . . .
H53B H 0.1236 1.1374 0.3823 0.052 Uiso 1 1 calc GR . . .
H53C H 0.1091 1.0537 0.3839 0.052 Uiso 1 1 calc GR . . .
C34 C -0.0297(2) 0.4798(2) 0.67255(12) 0.0165(7) Uani 1 1 d . . . .
C60 C 0.2975(2) 0.99359(19) 0.50862(12) 0.0146(7) Uani 1 1 d . . . .
C12 C 0.1546(3) 0.3397(2) 0.74373(15) 0.0300(10) Uani 1 1 d . . . .
H12A H 0.1902 0.3319 0.7720 0.045 Uiso 1 1 calc GR . . .
H12B H 0.1192 0.2981 0.7374 0.045 Uiso 1 1 calc GR . . .
H12C H 0.1199 0.3814 0.7474 0.045 Uiso 1 1 calc GR . . .
C39 C -0.0396(2) 0.4103(2) 0.65725(12) 0.0208(8) Uani 1 1 d . . . .
H39 H 0.0074 0.3830 0.6513 0.025 Uiso 1 1 calc R . . .
C19 C 0.1702(2) 0.4101(2) 0.43015(13) 0.0216(8) Uani 1 1 d . . . .
H19 H 0.1698 0.4006 0.3982 0.026 Uiso 1 1 calc R . . .
C33 C 0.0426(3) 0.6463(2) 0.64102(13) 0.0231(8) Uani 1 1 d . . . .
H33 H 0.0386 0.6209 0.6129 0.028 Uiso 1 1 calc R . . .
C44 C 0.2336(2) 0.8928(2) 0.29474(12) 0.0182(8) Uani 1 1 d . . . .
C57 C 0.3591(2) 0.8685(2) 0.55058(13) 0.0185(8) Uani 1 1 d . . . .
H57 H 0.3799 0.8267 0.5655 0.022 Uiso 1 1 calc R . . .
C4 C 0.2637(2) 0.4737(2) 0.68403(11) 0.0152(7) Uani 1 1 d . . . .
C72 C 0.4327(2) 1.1280(2) 0.27707(13) 0.0207(8) Uani 1 1 d . . . .
H72 H 0.4198 1.1027 0.2493 0.025 Uiso 1 1 calc R . . .
C59 C 0.2980(2) 0.9834(2) 0.55601(12) 0.0182(8) Uani 1 1 d . . . .
H59 H 0.2767 1.0194 0.5744 0.022 Uiso 1 1 calc R . . .
C52 C 0.1926(2) 1.0827(2) 0.33708(14) 0.0226(8) Uani 1 1 d . . . .
H52 H 0.2416 1.0782 0.3600 0.027 Uiso 1 1 calc R . . .
C58 C 0.3288(2) 0.9226(2) 0.57627(13) 0.0214(8) Uani 1 1 d . . . .
H58 H 0.3293 0.9174 0.6086 0.026 Uiso 1 1 calc R . . .
C9 C 0.3117(2) 0.5344(2) 0.69243(12) 0.0184(8) Uani 1 1 d . . . .
C66 C 0.3266(3) 1.1222(2) 0.50126(17) 0.0316(10) Uani 1 1 d . . . .
H66A H 0.3094 1.1656 0.4848 0.047 Uiso 1 1 calc GR . . .
H66B H 0.3824 1.1091 0.4939 0.047 Uiso 1 1 calc GR . . .
H66C H 0.3266 1.1302 0.5344 0.047 Uiso 1 1 calc GR . . .
C13 C 0.3070(3) 0.5984(2) 0.66129(14) 0.0238(9) Uani 1 1 d . . . .
H13 H 0.2593 0.5914 0.6378 0.029 Uiso 1 1 calc R . . .
C23 C 0.1875(3) 0.2654(2) 0.55284(17) 0.0306(10) Uani 1 1 d . . . .
H23A H 0.2077 0.2435 0.5255 0.046 Uiso 1 1 calc GR . . .
H23B H 0.1695 0.2285 0.5733 0.046 Uiso 1 1 calc GR . . .
H23C H 0.2321 0.2931 0.5689 0.046 Uiso 1 1 calc GR . . .
C22 C 0.1146(2) 0.31423(19) 0.53843(14) 0.0212(8) Uani 1 1 d . . . .
H22 H 0.0970 0.3380 0.5666 0.025 Uiso 1 1 calc R . . .
C10 C 0.2081(2) 0.3515(2) 0.70368(13) 0.0194(8) Uani 1 1 d . . . .
H10 H 0.1704 0.3623 0.6758 0.023 Uiso 1 1 calc R . . .
C27 C 0.1682(3) 0.6199(2) 0.49169(19) 0.0359(11) Uani 1 1 d . . . .
H27A H 0.1732 0.6236 0.4586 0.054 Uiso 1 1 calc GR . . .
H27B H 0.1826 0.6654 0.5064 0.054 Uiso 1 1 calc GR . . .
H27C H 0.1112 0.6074 0.4971 0.054 Uiso 1 1 calc GR . . .
C11 C 0.2562(3) 0.2845(2) 0.69394(18) 0.0339(11) Uani 1 1 d . . . .
H11A H 0.2859 0.2916 0.6665 0.051 Uiso 1 1 calc GR . . .
H11B H 0.2177 0.2448 0.6889 0.051 Uiso 1 1 calc GR . . .
H11C H 0.2959 0.2740 0.7202 0.051 Uiso 1 1 calc GR . . .
C76 C 0.6777(3) 0.8866(3) 0.34465(15) 0.0310(10) Uani 1 1 d . . . .
H76 H 0.7295 0.8633 0.3500 0.037 Uiso 1 1 calc R . . .
C24 C 0.0419(3) 0.2707(2) 0.51721(19) 0.0382(12) Uani 1 1 d . . . .
H24A H -0.0025 0.3026 0.5053 0.057 Uiso 1 1 calc GR . . .
H24B H 0.0215 0.2397 0.5406 0.057 Uiso 1 1 calc GR . . .
H24C H 0.0600 0.2419 0.4920 0.057 Uiso 1 1 calc GR . . .
C63 C 0.4563(3) 0.7699(2) 0.49805(16) 0.0303(10) Uani 1 1 d . . . .
H63A H 0.5007 0.8012 0.5105 0.045 Uiso 1 1 calc GR . . .
H63B H 0.4780 0.7370 0.4761 0.045 Uiso 1 1 calc GR . . .
H63C H 0.4346 0.7430 0.5231 0.045 Uiso 1 1 calc GR . . .
C48 C 0.1862(2) 1.0144(2) 0.30927(13) 0.0186(8) Uani 1 1 d . . . .
C62 C 0.3121(3) 0.7671(2) 0.45962(15) 0.0252(9) Uani 1 1 d . . . .
H62A H 0.2903 0.7472 0.4871 0.038 Uiso 1 1 calc GR . . .
H62B H 0.3290 0.7286 0.4400 0.038 Uiso 1 1 calc GR . . .
H62C H 0.2692 0.7955 0.4427 0.038 Uiso 1 1 calc GR . . .
C49 C 0.2912(2) 0.8311(2) 0.30660(13) 0.0193(8) Uani 1 1 d . . . .
H49 H 0.3293 0.8455 0.3337 0.023 Uiso 1 1 calc R . . .
C78 C 0.5304(2) 0.8863(2) 0.34622(13) 0.0211(8) Uani 1 1 d . . . .
H78 H 0.4812 0.8619 0.3519 0.025 Uiso 1 1 calc R . . .
C54 C 0.2072(3) 1.1463(2) 0.30684(16) 0.0311(10) Uani 1 1 d . . . .
H54A H 0.1595 1.1526 0.2843 0.047 Uiso 1 1 calc GR . . .
H54B H 0.2570 1.1384 0.2908 0.047 Uiso 1 1 calc GR . . .
H54C H 0.2145 1.1888 0.3260 0.047 Uiso 1 1 calc GR . . .
C31 C 0.0355(3) 0.7564(2) 0.68227(15) 0.0279(9) Uani 1 1 d . . . .
H31 H 0.0271 0.8061 0.6821 0.033 Uiso 1 1 calc R . . .
C50 C 0.2449(3) 0.7651(2) 0.32022(17) 0.0322(10) Uani 1 1 d . . . .
H50A H 0.2098 0.7477 0.2937 0.048 Uiso 1 1 calc GR . . .
H50B H 0.2104 0.7768 0.3451 0.048 Uiso 1 1 calc GR . . .
H50C H 0.2847 0.7283 0.3306 0.048 Uiso 1 1 calc GR . . .
C79A C 0.4887(3) 0.6276(2) 0.33001(15) 0.0188(9) Uani 0.866(2) 1 d . P A 1
C7 C 0.3712(2) 0.4760(2) 0.76088(13) 0.0272(9) Uani 1 1 d . . . .
H7 H 0.4094 0.4763 0.7874 0.033 Uiso 1 1 calc R . . .
C15 C 0.2916(3) 0.6663(2) 0.68713(17) 0.0346(11) Uani 1 1 d . . . .
H15A H 0.3386 0.6756 0.7096 0.052 Uiso 1 1 calc GR . . .
H15B H 0.2411 0.6614 0.7030 0.052 Uiso 1 1 calc GR . . .
H15C H 0.2853 0.7058 0.6654 0.052 Uiso 1 1 calc GR . . .
C6 C 0.3213(2) 0.4177(2) 0.75177(13) 0.0241(9) Uani 1 1 d . . . .
H6 H 0.3252 0.3787 0.7724 0.029 Uiso 1 1 calc R . . .
C47 C 0.1290(3) 1.0084(2) 0.27114(14) 0.0256(9) Uani 1 1 d . . . .
H47 H 0.0937 1.0470 0.2624 0.031 Uiso 1 1 calc R . . .
C46 C 0.1237(3) 0.9459(2) 0.24591(14) 0.0290(10) Uani 1 1 d . . . .
H46 H 0.0835 0.9419 0.2205 0.035 Uiso 1 1 calc R . . .
C77 C 0.6062(3) 0.8527(2) 0.35372(14) 0.0259(9) Uani 1 1 d . . . .
H77 H 0.6086 0.8056 0.3653 0.031 Uiso 1 1 calc R . . .
C8 C 0.3665(2) 0.5337(2) 0.73203(13) 0.0244(9) Uani 1 1 d . . . .
H8 H 0.4009 0.5735 0.7391 0.029 Uiso 1 1 calc R . . .
C45 C 0.1756(3) 0.8896(2) 0.25698(13) 0.0255(9) Uani 1 1 d . . . .
H45 H 0.1717 0.8482 0.2386 0.031 Uiso 1 1 calc R . . .
C80A C -0.0243(3) 0.8154(2) 0.33991(15) 0.0198(9) Uani 0.866(2) 1 d . P A 1
S2B S -0.0465(4) 0.8346(4) 0.3828(3) 0.0216(19) Uani 0.134(2) 1 d . P A 2
F6B F -0.0001(13) 0.9375(10) 0.3288(7) 0.0225(7) Uani 0.134(2) 1 d . P A 2
F5B F 0.0611(18) 0.8401(16) 0.3198(12) 0.058(9) Uani 0.134(2) 1 d . P A 2
C80B C -0.0090(18) 0.8685(16) 0.3298(10) 0.0198(9) Uani 0.134(2) 1 d . P A 2
O5B O 0.020(2) 0.8548(16) 0.4154(12) 0.0183(8) Uani 0.134(2) 1 d . P A 2
F4B F -0.0656(19) 0.8518(12) 0.2943(9) 0.0349(8) Uani 0.134(2) 1 d . P A 2
O6B O -0.051(2) 0.7624(16) 0.3773(10) 0.0318(8) Uani 0.134(2) 1 d . P A 2
O4A O -0.1303(4) 0.8904(2) 0.3782(2) 0.0296(12) Uani 0.866(2) 1 d . P A 1
S1B S 0.4565(5) 0.6049(5) 0.3777(3) 0.028(2) Uani 0.134(2) 1 d . P A 2
O3B O 0.4843(19) 0.5457(17) 0.3533(11) 0.042(7) Uani 0.134(2) 1 d . P A 2
F2B F 0.5551(12) 0.6865(12) 0.3340(7) 0.0286(7) Uani 0.134(2) 1 d . P A 2
C79B C 0.4752(12) 0.6835(13) 0.3402(8) 0.0188(9) Uani 0.134(2) 1 d . P A 2
F3B F 0.4507(15) 0.7419(11) 0.3597(7) 0.0225(8) Uani 0.134(2) 1 d . P A 2
F27A F 0.4352(2) 0.64420(17) 0.29461(11) 0.0327(8) Uani 0.866(2) 1 d . P A 1

loop_
_atom_site_aniso_label
_atom_site_aniso_U_11
_atom_site_aniso_U_22
_atom_site_aniso_U_33
_atom_site_aniso_U_23
_atom_site_aniso_U_13
_atom_site_aniso_U_12
Cl3 0.0104(4) 0.0163(4) 0.0164(4) -0.0009(3) 0.0006(3) 0.0023(3)
Cl1 0.0099(4) 0.0160(4) 0.0178(4) 0.0014(3) 0.0009(3) -0.0011(3)
Cl2 0.0100(4) 0.0241(5) 0.0121(4) -0.0004(3) -0.0017(3) -0.0032(3)
Cl4 0.0108(4) 0.0264(5) 0.0121(4) 0.0009(3) -0.0016(3) 0.0039(3)
P1 0.0138(5) 0.0195(5) 0.0091(4) 0.0022(4) 0.0017(3) -0.0001(4)
P2 0.0136(5) 0.0192(5) 0.0090(4) -0.0024(4) 0.0017(3) -0.0015(4)
S1A 0.0128(5) 0.0146(7) 0.0141(5) 0.0005(4) 0.0024(4) 0.0011(4)
S2A 0.0134(5) 0.0133(6) 0.0169(5) -0.0017(4) 0.0003(4) -0.0001(4)
F10 0.0466(17) 0.0475(17) 0.0189(12) 0.0020(12) -0.0028(11) 0.0006(13)
F8 0.058(2) 0.0563(19) 0.0245(14) -0.0018(13) 0.0002(13) 0.0078(15)
F7 0.072(2) 0.0356(17) 0.056(2) 0.0101(15) 0.0110(17) 0.0120(16)
F9 0.0532(18) 0.0319(15) 0.0374(15) -0.0057(12) 0.0050(13) -0.0007(13)
O4B 0.0143(17) 0.032(3) 0.043(3) -0.003(2) 0.0045(17) 0.000(2)
O1 0.0180(15) 0.0342(17) 0.0385(17) 0.0063(14) 0.0070(13) -0.0015(13)
F1B 0.0461(17) 0.030(2) 0.0197(14) -0.0067(15) -0.0128(12) 0.0125(18)
F32 0.043(2) 0.0149(15) 0.0269(18) -0.0046(14) 0.0020(16) 0.0083(13)
F34 0.058(2) 0.0244(18) 0.0196(14) -0.0055(16) -0.0116(13) -0.0019(19)
F39 0.0497(18) 0.0138(14) 0.0315(18) 0.0002(15) 0.0018(18) -0.0069(12)
F44 0.0290(19) 0.035(2) 0.045(2) -0.0126(17) 0.0113(16) 0.0080(17)
F45 0.0298(15) 0.0346(19) 0.0235(16) -0.0026(13) 0.0143(12) -0.0026(14)
O2 0.0248(16) 0.0421(18) 0.0176(14) -0.0033(13) -0.0008(11) 0.0143(13)
O6A 0.0304(18) 0.0161(17) 0.0208(19) 0.0019(15) 0.0011(15) -0.0013(13)
O5A 0.021(2) 0.017(2) 0.0164(14) 0.0020(18) 0.0000(13) -0.0022(16)
O3A 0.0351(18) 0.0131(16) 0.0204(19) -0.0010(16) 0.0089(18) -0.0004(13)
N3 0.0097(14) 0.0130(15) 0.0123(14) -0.0029(11) -0.0001(11) -0.0003(11)
N4 0.0103(14) 0.0103(14) 0.0124(14) -0.0010(11) 0.0013(11) 0.0003(11)
N2 0.0109(14) 0.0122(14) 0.0100(13) 0.0016(11) 0.0009(11) -0.0006(11)
N1 0.0109(14) 0.0144(15) 0.0110(14) 0.0014(11) 0.0005(11) -0.0013(11)
C75 0.014(2) 0.053(3) 0.031(2) -0.021(2) 0.0099(17) -0.0096(19)
C88 0.025(2) 0.036(2) 0.021(2) 0.0030(18) 0.0023(17) -0.0080(18)
C89 0.030(2) 0.047(3) 0.019(2) -0.0045(19) 0.0069(17) -0.005(2)
C82 0.034(3) 0.040(3) 0.022(2) 0.0024(19) 0.0067(18) 0.018(2)
C87 0.028(2) 0.032(2) 0.024(2) -0.0018(18) 0.0063(17) -0.0123(19)
C83 0.031(2) 0.045(3) 0.026(2) 0.009(2) 0.0131(18) 0.008(2)
C90 0.024(2) 0.039(3) 0.032(2) 0.002(2) 0.0041(18) 0.0020(19)
C1 0.0099(16) 0.0120(17) 0.0134(16) 0.0030(13) -0.0002(13) -0.0003(13)
C74 0.020(2) 0.027(2) 0.0196(19) -0.0068(16) 0.0058(15) -0.0039(16)
C40 0.0101(16) 0.0085(16) 0.0141(16) -0.0011(13) 0.0017(13) 0.0014(12)
C3 0.0102(16) 0.0106(17) 0.0127(16) 0.0037(13) 0.0019(13) 0.0022(13)
C51 0.036(3) 0.029(2) 0.034(2) -0.013(2) 0.012(2) 0.0033(19)
C14 0.044(3) 0.029(2) 0.033(2) -0.001(2) 0.012(2) -0.012(2)
C17 0.0146(18) 0.0086(17) 0.0222(18) -0.0033(14) -0.0009(14) 0.0028(13)
C56 0.0111(17) 0.0079(16) 0.0219(18) 0.0011(14) -0.0001(14) -0.0032(13)
C84 0.032(3) 0.052(3) 0.037(3) -0.002(2) 0.009(2) 0.004(2)
C64 0.028(2) 0.0125(18) 0.0170(18) -0.0016(14) 0.0056(15) 0.0041(15)
C69 0.045(3) 0.023(2) 0.027(2) -0.0034(18) -0.010(2) -0.001(2)
C86 0.042(3) 0.050(3) 0.031(2) 0.014(2) 0.006(2) 0.031(3)
C36 0.017(2) 0.041(3) 0.025(2) 0.0116(19) 0.0007(16) 0.0008(18)
C25 0.026(2) 0.0133(18) 0.0160(17) 0.0005(14) 0.0076(15) -0.0045(15)
C2 0.0108(17) 0.0159(18) 0.0131(16) 0.0026(14) -0.0012(13) -0.0002(13)
C71 0.023(2) 0.027(2) 0.025(2) 0.0092(17) 0.0054(16) 0.0019(17)
C67 0.0118(17) 0.0214(19) 0.0146(17) 0.0016(15) 0.0015(13) -0.0019(14)
C37 0.016(2) 0.049(3) 0.024(2) 0.015(2) -0.0009(16) -0.0098(19)
C85 0.033(3) 0.067(4) 0.028(2) -0.004(2) -0.001(2) 0.019(3)
C91 0.030(2) 0.054(3) 0.017(2) 0.000(2) 0.0009(17) -0.012(2)
C18 0.024(2) 0.0141(19) 0.025(2) -0.0091(16) -0.0011(16) 0.0029(15)
C55 0.0108(17) 0.0134(17) 0.0112(16) 0.0013(13) 0.0005(13) -0.0019(13)
C61 0.0184(19) 0.0102(18) 0.0236(19) 0.0016(15) 0.0015(15) 0.0009(14)
C32 0.036(3) 0.025(2) 0.027(2) 0.0086(18) -0.0040(18) -0.0058(19)
C38 0.035(2) 0.029(2) 0.0159(19) 0.0052(17) -0.0004(17) -0.0157(19)
C73 0.0148(18) 0.027(2) 0.0093(16) -0.0074(15) 0.0019(13) 0.0010(15)
C5 0.0160(18) 0.024(2) 0.0137(17) 0.0028(15) 0.0016(14) 0.0007(15)
C28 0.0109(17) 0.0190(19) 0.0151(17) 0.0005(14) 0.0023(13) -0.0001(14)
C16 0.0094(16) 0.0138(17) 0.0102(16) 0.0006(13) 0.0005(12) 0.0025(13)
C41 0.0093(16) 0.0130(17) 0.0129(16) -0.0015(13) 0.0015(13) 0.0015(13)
C30 0.021(2) 0.027(2) 0.028(2) -0.0084(18) 0.0035(17) -0.0002(17)
C92 0.034(2) 0.031(2) 0.025(2) -0.0088(18) 0.0045(18) -0.0121(19)
C21 0.0133(18) 0.0142(18) 0.0156(17) 0.0017(14) 0.0007(13) 0.0040(14)
C81 0.040(3) 0.031(3) 0.035(3) 0.001(2) 0.010(2) 0.017(2)
C65 0.023(2) 0.025(2) 0.035(2) -0.0047(18) 0.0040(18) 0.0055(17)
C70 0.025(2) 0.019(2) 0.041(3) 0.0072(18) -0.0012(19) -0.0033(17)
C20 0.0198(19) 0.0180(19) 0.0149(17) 0.0036(15) 0.0038(14) 0.0073(15)
C68 0.043(3) 0.016(2) 0.019(2) 0.0033(16) -0.0061(18) -0.0048(18)
C35 0.019(2) 0.030(2) 0.0165(18) 0.0081(16) 0.0045(15) 0.0027(16)
C26 0.024(2) 0.022(2) 0.037(2) 0.0059(18) 0.0035(18) -0.0051(17)
C43 0.0118(17) 0.0193(19) 0.0103(16) -0.0001(14) -0.0014(13) -0.0016(14)
C29 0.0158(19) 0.026(2) 0.0181(18) 0.0007(16) 0.0033(14) 0.0017(15)
C42 0.0101(16) 0.0114(17) 0.0107(15) -0.0022(13) 0.0019(12) -0.0008(13)
C53 0.043(3) 0.024(2) 0.039(3) -0.001(2) 0.012(2) 0.010(2)
C34 0.0164(18) 0.023(2) 0.0102(16) 0.0053(14) 0.0034(13) -0.0022(15)
C60 0.0146(18) 0.0140(18) 0.0151(17) -0.0011(14) 0.0006(13) -0.0021(14)
C12 0.030(2) 0.031(2) 0.030(2) 0.0080(19) 0.0081(18) -0.0053(19)
C39 0.022(2) 0.028(2) 0.0128(17) 0.0034(16) 0.0040(14) -0.0045(16)
C19 0.023(2) 0.027(2) 0.0150(18) -0.0089(16) 0.0008(15) 0.0095(16)
C33 0.030(2) 0.024(2) 0.0153(18) 0.0008(16) 0.0004(16) -0.0008(17)
C44 0.0146(18) 0.025(2) 0.0152(17) -0.0036(15) 0.0012(14) -0.0009(15)
C57 0.022(2) 0.0141(18) 0.0182(18) 0.0080(15) -0.0032(15) -0.0046(15)
C4 0.0104(17) 0.025(2) 0.0096(16) 0.0018(14) -0.0019(13) 0.0024(14)
C72 0.018(2) 0.027(2) 0.0173(18) 0.0016(16) 0.0034(15) 0.0018(16)
C59 0.023(2) 0.0165(19) 0.0156(17) -0.0037(15) 0.0047(15) -0.0064(15)
C52 0.021(2) 0.022(2) 0.023(2) 0.0039(17) -0.0022(16) 0.0050(16)
C58 0.027(2) 0.021(2) 0.0151(18) 0.0039(15) -0.0009(15) -0.0109(16)
C9 0.0134(18) 0.026(2) 0.0163(18) -0.0030(15) 0.0031(14) -0.0014(15)
C66 0.030(2) 0.019(2) 0.047(3) 0.0060(19) 0.006(2) 0.0001(18)
C13 0.023(2) 0.024(2) 0.024(2) 0.0008(17) -0.0028(16) -0.0088(16)
C23 0.029(2) 0.017(2) 0.044(3) 0.0063(19) -0.0062(19) 0.0010(17)
C22 0.025(2) 0.0079(17) 0.031(2) -0.0015(16) 0.0039(17) -0.0022(15)
C10 0.0183(19) 0.021(2) 0.0191(18) 0.0093(15) -0.0001(15) -0.0019(15)
C27 0.028(2) 0.017(2) 0.062(3) -0.004(2) 0.002(2) -0.0010(18)
C11 0.025(2) 0.027(2) 0.052(3) -0.001(2) 0.010(2) 0.0017(18)
C76 0.023(2) 0.042(3) 0.027(2) -0.017(2) -0.0026(17) 0.0091(19)
C24 0.029(2) 0.024(2) 0.060(3) 0.012(2) -0.007(2) -0.0079(19)
C63 0.026(2) 0.025(2) 0.038(2) -0.0029(19) -0.0081(19) 0.0087(18)
C48 0.0136(18) 0.022(2) 0.0199(18) 0.0012(16) 0.0016(14) -0.0008(15)
C62 0.022(2) 0.016(2) 0.037(2) -0.0024(17) -0.0010(17) -0.0017(16)
C49 0.0157(19) 0.019(2) 0.0232(19) -0.0096(16) 0.0019(15) -0.0002(15)
C78 0.019(2) 0.026(2) 0.0179(18) -0.0045(16) 0.0020(15) 0.0031(16)
C54 0.031(2) 0.022(2) 0.040(3) 0.0083(19) 0.002(2) -0.0020(18)
C31 0.027(2) 0.018(2) 0.038(2) -0.0027(18) 0.0008(18) -0.0023(17)
C50 0.020(2) 0.024(2) 0.052(3) 0.002(2) -0.001(2) -0.0016(17)
C79A 0.021(2) 0.019(2) 0.016(2) -0.0006(17) -0.0035(17) 0.0028(17)
C7 0.018(2) 0.046(3) 0.0169(19) 0.0019(18) -0.0044(15) -0.0026(18)
C15 0.033(3) 0.031(3) 0.040(3) -0.006(2) 0.000(2) -0.001(2)
C6 0.022(2) 0.033(2) 0.0172(18) 0.0083(17) -0.0017(15) 0.0004(17)
C47 0.019(2) 0.033(2) 0.023(2) 0.0043(18) -0.0043(16) 0.0026(17)
C46 0.028(2) 0.042(3) 0.0161(19) -0.0042(18) -0.0077(16) -0.0030(19)
C77 0.024(2) 0.033(2) 0.021(2) -0.0091(17) 0.0007(16) 0.0095(18)
C8 0.019(2) 0.034(2) 0.0201(19) -0.0044(17) -0.0014(15) -0.0089(17)
C45 0.022(2) 0.036(2) 0.0178(19) -0.0107(17) -0.0006(16) -0.0030(18)
C80A 0.023(2) 0.018(2) 0.019(2) 0.0005(17) 0.0004(17) 0.0015(18)
S2B 0.008(3) 0.022(5) 0.034(4) -0.001(3) -0.003(3) -0.001(3)
F6B 0.0304(18) 0.0161(17) 0.0208(19) 0.0019(15) 0.0011(15) -0.0013(13)
F5B 0.048(16) 0.048(19) 0.08(2) 0.002(16) 0.043(15) -0.002(14)
C80B 0.023(2) 0.018(2) 0.019(2) 0.0005(17) 0.0004(17) 0.0015(18)
O5B 0.021(2) 0.017(2) 0.0164(14) 0.0020(18) 0.0000(13) -0.0022(16)
F4B 0.058(2) 0.0244(18) 0.0196(14) -0.0055(16) -0.0116(13) -0.0019(19)
O6B 0.0497(18) 0.0138(14) 0.0315(18) 0.0002(15) 0.0018(18) -0.0069(12)
O4A 0.0143(17) 0.032(3) 0.043(3) -0.003(2) 0.0045(17) 0.000(2)
S1B 0.013(4) 0.028(6) 0.043(5) 0.002(4) -0.002(3) 0.001(3)
O3B 0.039(17) 0.042(18) 0.041(18) -0.001(15) -0.011(15) 0.001(13)
F2B 0.0298(15) 0.0346(19) 0.0235(16) -0.0026(13) 0.0143(12) -0.0026(14)
C79B 0.021(2) 0.019(2) 0.016(2) -0.0006(17) -0.0035(17) 0.0028(17)
F3B 0.0351(18) 0.0131(16) 0.0204(19) -0.0010(16) 0.0089(18) -0.0004(13)
F27A 0.0461(17) 0.030(2) 0.0197(14) -0.0067(15) -0.0128(12) 0.0125(18)

loop_
_atom_type_symbol
_atom_type_description
_atom_type_scat_dispersion_real
_atom_type_scat_dispersion_imag
_atom_type_scat_source
C C 0.0033 0.0016 'International Tables Vol C Tables 4.2.6.8 and 6.1.1.4'
H H 0.0000 0.0000 'International Tables Vol C Tables 4.2.6.8 and 6.1.1.4'
Cl Cl 0.1484 0.1585 'International Tables Vol C Tables 4.2.6.8 and 6.1.1.4'
F F 0.0171 0.0103 'International Tables Vol C Tables 4.2.6.8 and 6.1.1.4'
N N 0.0061 0.0033 'International Tables Vol C Tables 4.2.6.8 and 6.1.1.4'
O O 0.0106 0.0060 'International Tables Vol C Tables 4.2.6.8 and 6.1.1.4'
P P 0.1023 0.0942 'International Tables Vol C Tables 4.2.6.8 and 6.1.1.4'
S S 0.1246 0.1234 'International Tables Vol C Tables 4.2.6.8 and 6.1.1.4'

loop_
_geom_angle_atom_site_label_1
_geom_angle_atom_site_label_2
_geom_angle_atom_site_label_3
_geom_angle
C28 P1 C2 103.41(16)
C28 P1 C34 103.52(17)
C34 P1 C2 100.22(16)
C67 P2 C73 105.30(17)
C67 P2 C41 102.32(16)
C41 P2 C73 99.84(16)
O1 S1A C79A 102.0(2)
O2 S1A O1 113.36(19)
O2 S1A O3A 116.4(2)
O2 S1A C79A 103.10(18)
O3A S1A O1 115.8(2)
O3A S1A C79A 103.4(2)
O6A S2A C80A 103.1(2)
O5A S2A O6A 114.2(2)
O5A S2A C80A 102.8(2)
O4A S2A O6A 115.7(2)
O4A S2A O5A 115.2(3)
O4A S2A C80A 103.5(3)
C40 N3 C41 109.5(3)
C40 N3 C43 123.7(3)
C41 N3 C43 126.7(3)
C40 N4 C55 126.4(3)
C40 N4 C42 107.0(3)
C42 N4 C55 126.4(3)
C1 N2 C3 107.1(3)
C1 N2 C16 126.0(3)
C3 N2 C16 126.8(3)
C1 N1 C2 109.7(3)
C1 N1 C4 124.0(3)
C2 N1 C4 126.3(3)
C74 C75 H75 119.6
C76 C75 H75 119.6
C76 C75 C74 120.7(4)
F10 C88 C89 119.9(4)
F10 C88 C87 118.2(4)
C89 C88 C87 121.9(4)
C88 C89 H89 120.9
C88 C89 C90 118.1(4)
C90 C89 H89 120.9
F8 C82 C83 120.4(4)
F8 C82 C81 118.5(5)
C81 C82 C83 121.1(4)
F9 C87 C88 119.1(4)
F9 C87 C92 120.7(4)
C92 C87 C88 120.1(4)
C82 C83 H83 121.0
C82 C83 C84 118.1(4)
C84 C83 H83 121.0
C89 C90 H90 120.0
C91 C90 C89 119.9(4)
C91 C90 H90 120.0
N2 C1 Cl3 124.8(3)
N1 C1 Cl3 125.8(3)
N1 C1 N2 109.4(3)
C75 C74 H74 120.2
C73 C74 C75 119.6(4)
C73 C74 H74 120.2
N3 C40 Cl1 125.0(3)
N3 C40 N4 109.4(3)
N4 C40 Cl1 125.5(3)
N2 C3 Cl4 119.9(2)
C2 C3 Cl4 130.7(3)
C2 C3 N2 109.4(3)
H51A C51 H51B 109.5
H51A C51 H51C 109.5
H51B C51 H51C 109.5
C49 C51 H51A 109.5
C49 C51 H51B 109.5
C49 C51 H51C 109.5
H14A C14 H14B 109.5
H14A C14 H14C 109.5
H14B C14 H14C 109.5
C13 C14 H14A 109.5
C13 C14 H14B 109.5
C13 C14 H14C 109.5
C18 C17 C16 115.9(3)
C18 C17 C22 121.7(3)
C16 C17 C22 122.3(3)
C55 C56 C61 122.2(3)
C57 C56 C55 116.1(3)
C57 C56 C61 121.6(3)
C83 C84 H84 120.1
C85 C84 C83 119.7(5)
C85 C84 H84 120.1
C65 C64 H64 107.8
C60 C64 H64 107.8
C60 C64 C65 111.3(3)
C60 C64 C66 109.8(3)
C66 C64 H64 107.8
C66 C64 C65 112.1(3)
C70 C69 H69 119.9
C68 C69 H69 119.9
C68 C69 C70 120.1(4)
C85 C86 H86 121.2
C81 C86 H86 121.2
C81 C86 C85 117.7(5)
C37 C36 H36 120.1
C37 C36 C35 119.8(4)
C35 C36 H36 120.1
C21 C25 H25 108.0
C21 C25 C26 111.3(3)
C21 C25 C27 109.8(3)
C26 C25 H25 108.0
C27 C25 H25 108.0
C27 C25 C26 111.6(3)
N1 C2 P1 119.0(2)
C3 C2 P1 136.3(3)
C3 C2 N1 104.4(3)
C70 C71 H71 120.1
C70 C71 C72 119.8(4)
C72 C71 H71 120.1
C68 C67 P2 125.8(3)
C72 C67 P2 115.9(3)
C72 C67 C68 118.3(4)
C36 C37 H37 119.8
C36 C37 C38 120.4(4)
C38 C37 H37 119.8
C84 C85 H85 119.1
C86 C85 C84 121.8(5)
C86 C85 H85 119.1
C90 C91 H91 119.4
C92 C91 C90 121.2(4)
C92 C91 H91 119.4
C17 C18 H18 119.4
C19 C18 C17 121.3(4)
C19 C18 H18 119.4
C56 C55 N4 117.8(3)
C60 C55 N4 117.5(3)
C60 C55 C56 124.7(3)
C56 C61 H61 108.2
C56 C61 C63 112.9(3)
C56 C61 C62 109.1(3)
C63 C61 H61 108.2
C63 C61 C62 110.2(3)
C62 C61 H61 108.2
C33 C32 H32 119.8
C33 C32 C31 120.5(4)
C31 C32 H32 119.8
C37 C38 H38 120.0
C39 C38 C37 119.9(4)
C39 C38 H38 120.0
C74 C73 P2 121.5(3)
C74 C73 C78 119.0(4)
C78 C73 P2 119.0(3)
C4 C5 C10 122.9(3)
C4 C5 C6 115.7(4)
C6 C5 C10 121.4(3)
C29 C28 P1 115.6(3)
C29 C28 C33 119.5(4)
C33 C28 P1 124.9(3)
C17 C16 N2 117.9(3)
C17 C16 C21 124.9(3)
C21 C16 N2 117.2(3)
N3 C41 P2 118.8(2)
C42 C41 P2 136.0(3)
C42 C41 N3 105.0(3)
C29 C30 H30 120.2
C31 C30 H30 120.2
C31 C30 C29 119.6(4)
C87 C92 H92 120.6
C91 C92 C87 118.7(4)
C91 C92 H92 120.6
C16 C21 C25 122.8(3)
C20 C21 C25 121.1(3)
C20 C21 C16 116.1(3)
F7 C81 C82 118.1(4)
F7 C81 C86 120.3(4)
C86 C81 C82 121.5(5)
C64 C65 H65A 109.5
C64 C65 H65B 109.5
C64 C65 H65C 109.5
H65A C65 H65B 109.5
H65A C65 H65C 109.5
H65B C65 H65C 109.5
C69 C70 H70 120.0
C71 C70 C69 119.9(4)
C71 C70 H70 120.0
C21 C20 H20 119.6
C19 C20 C21 120.9(4)
C19 C20 H20 119.6
C69 C68 C67 120.5(4)
C69 C68 H68 119.8
C67 C68 H68 119.8
C36 C35 H35 119.7
C36 C35 C34 120.5(4)
C34 C35 H35 119.7
C25 C26 H26A 109.5
C25 C26 H26B 109.5
C25 C26 H26C 109.5
H26A C26 H26B 109.5
H26A C26 H26C 109.5
H26B C26 H26C 109.5
C44 C43 N3 117.5(3)
C44 C43 C48 125.2(3)
C48 C43 N3 117.3(3)
C28 C29 C30 120.7(4)
C28 C29 H29 119.6
C30 C29 H29 119.6
N4 C42 Cl2 120.1(2)
C41 C42 Cl2 130.9(3)
C41 C42 N4 109.0(3)
H53A C53 H53B 109.5
H53A C53 H53C 109.5
H53B C53 H53C 109.5
C52 C53 H53A 109.5
C52 C53 H53B 109.5
C52 C53 H53C 109.5
C35 C34 P1 119.9(3)
C39 C34 P1 120.1(3)
C39 C34 C35 119.2(4)
C55 C60 C64 123.4(3)
C55 C60 C59 116.1(3)
C59 C60 C64 120.4(3)
H12A C12 H12B 109.5
H12A C12 H12C 109.5
H12B C12 H12C 109.5
C10 C12 H12A 109.5
C10 C12 H12B 109.5
C10 C12 H12C 109.5
C38 C39 C34 120.1(4)
C38 C39 H39 119.9
C34 C39 H39 119.9
C18 C19 C20 121.0(3)
C18 C19 H19 119.5
C20 C19 H19 119.5
C32 C33 C28 119.7(4)
C32 C33 H33 120.2
C28 C33 H33 120.2
C43 C44 C49 123.2(3)
C45 C44 C43 116.0(4)
C45 C44 C49 120.8(4)
C56 C57 H57 119.7
C58 C57 C56 120.7(3)
C58 C57 H57 119.7
C5 C4 N1 117.5(3)
C9 C4 N1 117.8(3)
C9 C4 C5 124.7(3)
C71 C72 H72 119.3
C67 C72 C71 121.4(4)
C67 C72 H72 119.3
C60 C59 H59 119.5
C58 C59 C60 121.0(4)
C58 C59 H59 119.5
C53 C52 H52 107.6
C48 C52 C53 111.7(3)
C48 C52 H52 107.6
C54 C52 C53 110.7(3)
C54 C52 H52 107.6
C54 C52 C48 111.4(3)
C57 C58 H58 119.3
C59 C58 C57 121.3(3)
C59 C58 H58 119.3
C4 C9 C13 123.5(3)
C4 C9 C8 116.4(4)
C8 C9 C13 120.1(4)
C64 C66 H66A 109.5
C64 C66 H66B 109.5
C64 C66 H66C 109.5
H66A C66 H66B 109.5
H66A C66 H66C 109.5
H66B C66 H66C 109.5
C14 C13 H13 107.7
C9 C13 C14 110.9(4)
C9 C13 H13 107.7
C9 C13 C15 112.2(3)
C15 C13 C14 110.4(4)
C15 C13 H13 107.7
H23A C23 H23B 109.5
H23A C23 H23C 109.5
H23B C23 H23C 109.5
C22 C23 H23A 109.5
C22 C23 H23B 109.5
C22 C23 H23C 109.5
C17 C22 C23 110.0(3)
C17 C22 H22 108.2
C17 C22 C24 112.2(3)
C23 C22 H22 108.2
C24 C22 C23 109.9(3)
C24 C22 H22 108.2
C5 C10 C12 110.7(3)
C5 C10 H10 107.8
C5 C10 C11 112.0(3)
C12 C10 H10 107.8
C11 C10 C12 110.7(3)
C11 C10 H10 107.8
C25 C27 H27A 109.5
C25 C27 H27B 109.5
C25 C27 H27C 109.5
H27A C27 H27B 109.5
H27A C27 H27C 109.5
H27B C27 H27C 109.5
C10 C11 H11A 109.5
C10 C11 H11B 109.5
C10 C11 H11C 109.5
H11A C11 H11B 109.5
H11A C11 H11C 109.5
H11B C11 H11C 109.5
C75 C76 H76 120.1
C77 C76 C75 119.7(4)
C77 C76 H76 120.1
C22 C24 H24A 109.5
C22 C24 H24B 109.5
C22 C24 H24C 109.5
H24A C24 H24B 109.5
H24A C24 H24C 109.5
H24B C24 H24C 109.5
C61 C63 H63A 109.5
C61 C63 H63B 109.5
C61 C63 H63C 109.5
H63A C63 H63B 109.5
H63A C63 H63C 109.5
H63B C63 H63C 109.5
C43 C48 C52 123.2(3)
C43 C48 C47 116.3(4)
C47 C48 C52 120.5(4)
C61 C62 H62A 109.5
C61 C62 H62B 109.5
C61 C62 H62C 109.5
H62A C62 H62B 109.5
H62A C62 H62C 109.5
H62B C62 H62C 109.5
C51 C49 H49 107.5
C44 C49 C51 110.8(3)
C44 C49 H49 107.5
C44 C49 C50 112.3(3)
C50 C49 C51 111.0(3)
C50 C49 H49 107.5
C73 C78 H78 119.9
C77 C78 C73 120.2(4)
C77 C78 H78 119.9
C52 C54 H54A 109.5
C52 C54 H54B 109.5
C52 C54 H54C 109.5
H54A C54 H54B 109.5
H54A C54 H54C 109.5
H54B C54 H54C 109.5
C32 C31 H31 120.0
C30 C31 C32 120.0(4)
C30 C31 H31 120.0
C49 C50 H50A 109.5
C49 C50 H50B 109.5
C49 C50 H50C 109.5
H50A C50 H50B 109.5
H50A C50 H50C 109.5
H50B C50 H50C 109.5
F32 C79A S1A 111.4(3)
F45 C79A S1A 111.8(3)
F45 C79A F32 106.9(4)
F27A C79A S1A 112.1(3)
F27A C79A F32 107.4(4)
F27A C79A F45 106.9(4)
C6 C7 H7 119.6
C8 C7 H7 119.6
C8 C7 C6 120.8(4)
C13 C15 H15A 109.5
C13 C15 H15B 109.5
C13 C15 H15C 109.5
H15A C15 H15B 109.5
H15A C15 H15C 109.5
H15B C15 H15C 109.5
C5 C6 H6 119.3
C7 C6 C5 121.5(4)
C7 C6 H6 119.3
C48 C47 H47 120.0
C46 C47 C48 120.1(4)
C46 C47 H47 120.0
C47 C46 H46 119.3
C45 C46 C47 121.4(4)
C45 C46 H46 119.3
C76 C77 C78 120.6(4)
C76 C77 H77 119.7
C78 C77 H77 119.7
C9 C8 H8 119.6
C7 C8 C9 120.9(4)
C7 C8 H8 119.6
C44 C45 H45 119.5
C46 C45 C44 120.9(4)
C46 C45 H45 119.5
F34 C80A S2A 112.0(3)
F39 C80A S2A 112.1(3)
F39 C80A F34 106.3(4)
F44 C80A S2A 112.2(3)
F44 C80A F34 106.3(4)
F44 C80A F39 107.5(4)
O4B S2B C80B 103(2)
O5B S2B O4B 118(2)
O5B S2B C80B 100.6(17)
O6B S2B O4B 115(2)
O6B S2B C80B 105.6(16)
O6B S2B O5B 111.9(18)
F6B C80B S2B 114(2)
F6B C80B F4B 106(2)
F5B C80B S2B 114(2)
F5B C80B F6B 108(3)
F5B C80B F4B 106(3)
F4B C80B S2B 108(2)
O1 S1B O2 110.3(6)
O1 S1B O3B 127.2(14)
O1 S1B C79B 97.6(7)
O2 S1B C79B 92.8(7)
O3B S1B O2 115.5(13)
O3B S1B C79B 104.8(16)
F1B C79B S1B 107.8(19)
F1B C79B F2B 108(2)
F1B C79B F3B 112(2)
F2B C79B S1B 108.6(17)
F3B C79B S1B 109.8(17)
F3B C79B F2B 111(2)

loop_
_geom_bond_atom_site_label_1
_geom_bond_atom_site_label_2
_geom_bond_distance
Cl3 C1 1.675(3)
Cl1 C40 1.674(3)
Cl2 C42 1.685(3)
Cl4 C3 1.688(3)
P1 C2 1.831(4)
P1 C28 1.827(4)
P1 C34 1.830(4)
P2 C67 1.827(4)
P2 C73 1.830(4)
P2 C41 1.827(3)
S1A O1 1.457(3)
S1A O2 1.435(3)
S1A O3A 1.436(4)
S1A C79A 1.825(4)
S2A O6A 1.445(3)
S2A O5A 1.441(4)
S2A C80A 1.818(5)
S2A O4A 1.425(6)
F10 C88 1.357(5)
F8 C82 1.357(5)
F7 C81 1.357(6)
F9 C87 1.344(5)
O4B S2B 1.45(5)
O1 S1B 1.386(8)
F1B C79B 1.32(2)
F32 C79A 1.341(5)
F34 C80A 1.346(5)
F39 C80A 1.345(5)
F44 C80A 1.332(6)
F45 C79A 1.340(5)
O2 S1B 1.556(9)
N3 C40 1.322(4)
N3 C41 1.406(4)
N3 C43 1.459(4)
N4 C40 1.339(4)
N4 C55 1.452(4)
N4 C42 1.395(4)
N2 C1 1.340(4)
N2 C3 1.388(4)
N2 C16 1.453(4)
N1 C1 1.325(4)
N1 C2 1.407(4)
N1 C4 1.461(4)
C75 H75 0.9500
C75 C74 1.405(6)
C75 C76 1.375(7)
C88 C89 1.362(7)
C88 C87 1.384(6)
C89 H89 0.9500
C89 C90 1.400(6)
C82 C83 1.377(7)
C82 C81 1.376(6)
C87 C92 1.376(6)
C83 H83 0.9500
C83 C84 1.393(7)
C90 H90 0.9500
C90 C91 1.383(6)
C74 H74 0.9500
C74 C73 1.383(5)
C3 C2 1.363(5)
C51 H51A 0.9800
C51 H51B 0.9800
C51 H51C 0.9800
C51 C49 1.528(5)
C14 H14A 0.9800
C14 H14B 0.9800
C14 H14C 0.9800
C14 C13 1.538(6)
C17 C18 1.390(5)
C17 C16 1.398(5)
C17 C22 1.526(5)
C56 C55 1.397(5)
C56 C61 1.519(5)
C56 C57 1.396(5)
C84 H84 0.9500
C84 C85 1.386(7)
C64 H64 1.0000
C64 C65 1.530(5)
C64 C60 1.519(5)
C64 C66 1.523(6)
C69 H69 0.9500
C69 C70 1.390(6)
C69 C68 1.389(6)
C86 H86 0.9500
C86 C85 1.376(8)
C86 C81 1.369(7)
C36 H36 0.9500
C36 C37 1.380(7)
C36 C35 1.385(6)
C25 H25 1.0000
C25 C21 1.516(5)
C25 C26 1.529(5)
C25 C27 1.526(6)
C71 H71 0.9500
C71 C70 1.378(6)
C71 C72 1.388(6)
C67 C68 1.399(5)
C67 C72 1.388(5)
C37 H37 0.9500
C37 C38 1.391(6)
C85 H85 0.9500
C91 H91 0.9500
C91 C92 1.375(7)
C18 H18 0.9500
C18 C19 1.380(6)
C55 C60 1.393(5)
C61 H61 1.0000
C61 C63 1.529(5)
C61 C62 1.531(5)
C32 H32 0.9500
C32 C33 1.385(6)
C32 C31 1.392(6)
C38 H38 0.9500
C38 C39 1.390(6)
C73 C78 1.406(6)
C5 C4 1.396(5)
C5 C10 1.520(5)
C5 C6 1.399(5)
C28 C29 1.389(5)
C28 C33 1.395(5)
C16 C21 1.398(5)
C41 C42 1.354(5)
C30 H30 0.9500
C30 C29 1.389(6)
C30 C31 1.384(6)
C92 H92 0.9500
C21 C20 1.394(5)
C65 H65A 0.9800
C65 H65B 0.9800
C65 H65C 0.9800
C70 H70 0.9500
C20 H20 0.9500
C20 C19 1.382(6)
C68 H68 0.9500
C35 H35 0.9500
C35 C34 1.399(5)
C26 H26A 0.9800
C26 H26B 0.9800
C26 H26C 0.9800
C43 C44 1.392(5)
C43 C48 1.392(5)
C29 H29 0.9500
C53 H53A 0.9800
C53 H53B 0.9800
C53 H53C 0.9800
C53 C52 1.535(6)
C34 C39 1.392(6)
C60 C59 1.398(5)
C12 H12A 0.9800
C12 H12B 0.9800
C12 H12C 0.9800
C12 C10 1.532(5)
C39 H39 0.9500
C19 H19 0.9500
C33 H33 0.9500
C44 C49 1.516(5)
C44 C45 1.390(5)
C57 H57 0.9500
C57 C58 1.383(6)
C4 C9 1.396(5)
C72 H72 0.9500
C59 H59 0.9500
C59 C58 1.368(6)
C52 H52 1.0000
C52 C48 1.523(6)
C52 C54 1.522(6)
C58 H58 0.9500
C9 C13 1.513(5)
C9 C8 1.400(5)
C66 H66A 0.9800
C66 H66B 0.9800
C66 H66C 0.9800
C13 H13 1.0000
C13 C15 1.520(6)
C23 H23A 0.9800
C23 H23B 0.9800
C23 H23C 0.9800
C23 C22 1.531(6)
C22 H22 1.0000
C22 C24 1.527(6)
C10 H10 1.0000
C10 C11 1.527(6)
C27 H27A 0.9800
C27 H27B 0.9800
C27 H27C 0.9800
C11 H11A 0.9800
C11 H11B 0.9800
C11 H11C 0.9800
C76 H76 0.9500
C76 C77 1.372(6)
C24 H24A 0.9800
C24 H24B 0.9800
C24 H24C 0.9800
C63 H63A 0.9800
C63 H63B 0.9800
C63 H63C 0.9800
C48 C47 1.394(5)
C62 H62A 0.9800
C62 H62B 0.9800
C62 H62C 0.9800
C49 H49 1.0000
C49 C50 1.527(6)
C78 H78 0.9500
C78 C77 1.385(5)
C54 H54A 0.9800
C54 H54B 0.9800
C54 H54C 0.9800
C31 H31 0.9500
C50 H50A 0.9800
C50 H50B 0.9800
C50 H50C 0.9800
C79A F27A 1.331(5)
C7 H7 0.9500
C7 C6 1.380(6)
C7 C8 1.376(6)
C15 H15A 0.9800
C15 H15B 0.9800
C15 H15C 0.9800
C6 H6 0.9500
C47 H47 0.9500
C47 C46 1.392(6)
C46 H46 0.9500
C46 C45 1.377(6)
C77 H77 0.9500
C8 H8 0.9500
C45 H45 0.9500
S2B C80B 1.83(3)
S2B O5B 1.43(4)
S2B O6B 1.37(3)
F6B C80B 1.31(4)
F5B C80B 1.31(4)
C80B F4B 1.36(4)
S1B O3B 1.42(3)
S1B C79B 1.89(3)
F2B C79B 1.33(2)
C79B F3B 1.32(2)

loop_
_geom_torsion_atom_site_label_1
_geom_torsion_atom_site_label_2
_geom_torsion_atom_site_label_3
_geom_torsion_atom_site_label_4
_geom_torsion
Cl4 C3 C2 P1 7.6(6)
Cl4 C3 C2 N1 -179.4(3)
P1 C28 C29 C30 -177.2(3)
P1 C28 C33 C32 178.0(3)
P1 C34 C39 C38 172.2(3)
P2 C67 C68 C69 -178.2(4)
P2 C67 C72 C71 179.8(3)
P2 C73 C78 C77 173.0(3)
P2 C41 C42 Cl2 5.2(6)
P2 C41 C42 N4 -173.8(3)
S1A O1 S1B O2 52.4(4)
S1A O1 S1B O3B -159(2)
S1A O1 S1B C79B -43.4(6)
S1A O2 S1B O1 -57.5(5)
S1A O2 S1B O3B 149.5(18)
S1A O2 S1B C79B 41.7(6)
F10 C88 C89 C90 179.4(4)
F10 C88 C87 F9 1.0(6)
F10 C88 C87 C92 -178.6(4)
F8 C82 C83 C84 179.1(4)
F8 C82 C81 F7 1.0(6)
F8 C82 C81 C86 -178.4(4)
F9 C87 C92 C91 179.9(4)
O4B S2B C80B F6B 59(3)
O4B S2B C80B F5B -177(3)
O4B S2B C80B F4B -59(3)
O1 S1A O2 S1B 55.0(5)
O1 S1A C79A F32 -60.6(3)
O1 S1A C79A F45 179.9(3)
O1 S1A C79A F27A 59.8(4)
O1 S1B C79B F1B -74.5(17)
O1 S1B C79B F2B 169.2(14)
O1 S1B C79B F3B 47.8(16)
O2 S1A O1 S1B -61.3(6)
O2 S1A C79A F32 57.2(4)
O2 S1A C79A F45 -62.3(3)
O2 S1A C79A F27A 177.6(3)
O2 S1B C79B F1B 174.5(16)
O2 S1B C79B F2B 58.3(15)
O2 S1B C79B F3B -63.2(16)
O6A S2A C80A F34 -58.1(4)
O6A S2A C80A F39 -177.5(3)
O6A S2A C80A F44 61.4(4)
O5A S2A C80A F34 -177.0(4)
O5A S2A C80A F39 63.5(4)
O5A S2A C80A F44 -57.6(4)
O3A S1A O1 S1B 160.4(6)
O3A S1A O2 S1B -166.9(5)
O3A S1A C79A F32 178.9(3)
O3A S1A C79A F45 59.4(4)
O3A S1A C79A F27A -60.7(4)
N3 C41 C42 Cl2 179.1(3)
N3 C41 C42 N4 0.2(4)
N3 C43 C44 C49 -5.9(5)
N3 C43 C44 C45 174.4(3)
N3 C43 C48 C52 5.2(5)
N3 C43 C48 C47 -174.3(3)
N4 C55 C60 C64 -1.0(5)
N4 C55 C60 C59 -179.0(3)
N2 C3 C2 P1 -172.3(3)
N2 C3 C2 N1 0.7(4)
N2 C16 C21 C25 -0.6(5)
N2 C16 C21 C20 -178.9(3)
N1 C4 C9 C13 2.9(5)
N1 C4 C9 C8 -176.9(3)
C75 C74 C73 P2 -171.4(3)
C75 C74 C73 C78 -0.3(5)
C75 C76 C77 C78 -0.2(6)
C88 C89 C90 C91 -1.3(7)
C88 C87 C92 C91 -0.6(6)
C89 C88 C87 F9 179.3(4)
C89 C88 C87 C92 -0.2(7)
C89 C90 C91 C92 0.5(7)
C82 C83 C84 C85 -1.8(7)
C87 C88 C89 C90 1.1(7)
C83 C82 C81 F7 177.8(4)
C83 C82 C81 C86 -1.6(7)
C83 C84 C85 C86 0.4(7)
C90 C91 C92 C87 0.4(7)
C1 N2 C3 Cl4 179.6(3)
C1 N2 C3 C2 -0.5(4)
C1 N2 C16 C17 98.8(4)
C1 N2 C16 C21 -82.1(4)
C1 N1 C2 P1 173.7(2)
C1 N1 C2 C3 -0.7(4)
C1 N1 C4 C5 -92.6(4)
C1 N1 C4 C9 86.7(4)
C74 C75 C76 C77 1.7(6)
C74 C73 C78 C77 1.7(5)
C40 N3 C41 P2 175.0(2)
C40 N3 C41 C42 -0.2(4)
C40 N3 C43 C44 -91.9(4)
C40 N3 C43 C48 85.6(4)
C40 N4 C55 C56 102.1(4)
C40 N4 C55 C60 -78.4(4)
C40 N4 C42 Cl2 -179.2(2)
C40 N4 C42 C41 -0.2(4)
C3 N2 C1 Cl3 -179.6(3)
C3 N2 C1 N1 0.0(4)
C3 N2 C16 C17 -85.4(4)
C3 N2 C16 C21 93.7(4)
C17 C18 C19 C20 0.4(6)
C17 C16 C21 C25 178.4(3)
C17 C16 C21 C20 0.1(5)
C56 C55 C60 C64 178.5(3)
C56 C55 C60 C59 0.5(5)
C56 C57 C58 C59 0.3(6)
C64 C60 C59 C58 -177.4(4)
C36 C37 C38 C39 0.0(6)
C36 C35 C34 P1 -170.4(3)
C36 C35 C34 C39 -0.6(5)
C25 C21 C20 C19 -177.7(3)
C2 P1 C28 C29 -146.8(3)
C2 P1 C28 C33 35.6(4)
C2 P1 C34 C35 -139.5(3)
C2 P1 C34 C39 50.8(3)
C2 N1 C1 Cl3 -180.0(3)
C2 N1 C1 N2 0.5(4)
C2 N1 C4 C5 87.2(4)
C2 N1 C4 C9 -93.5(4)
C67 P2 C73 C74 -31.3(3)
C67 P2 C73 C78 157.6(3)
C67 P2 C41 N3 109.5(3)
C67 P2 C41 C42 -77.2(4)
C37 C36 C35 C34 -1.6(6)
C37 C38 C39 C34 -2.2(6)
C85 C86 C81 F7 -179.2(4)
C85 C86 C81 C82 0.2(7)
C18 C17 C16 N2 178.4(3)
C18 C17 C16 C21 -0.6(5)
C18 C17 C22 C23 84.2(4)
C18 C17 C22 C24 -38.5(5)
C55 N4 C40 Cl1 -3.6(5)
C55 N4 C40 N3 175.8(3)
C55 N4 C42 Cl2 5.0(5)
C55 N4 C42 C41 -175.9(3)
C55 C56 C61 C63 149.4(4)
C55 C56 C61 C62 -87.7(4)
C55 C56 C57 C58 0.9(5)
C55 C60 C59 C58 0.7(5)
C61 C56 C55 N4 -5.3(5)
C61 C56 C55 C60 175.2(3)
C61 C56 C57 C58 -175.6(3)
C73 P2 C67 C68 -69.2(4)
C73 P2 C67 C72 111.9(3)
C73 P2 C41 N3 -142.3(3)
C73 P2 C41 C42 31.0(4)
C73 C78 C77 C76 -1.5(6)
C5 C4 C9 C13 -177.9(4)
C5 C4 C9 C8 2.4(6)
C28 P1 C2 N1 108.5(3)
C28 P1 C2 C3 -79.2(4)
C28 P1 C34 C35 -32.9(3)
C28 P1 C34 C39 157.4(3)
C16 N2 C1 Cl3 -3.1(5)
C16 N2 C1 N1 176.5(3)
C16 N2 C3 Cl4 3.2(5)
C16 N2 C3 C2 -177.0(3)
C16 C17 C18 C19 0.3(5)
C16 C17 C22 C23 -93.0(4)
C16 C17 C22 C24 144.2(4)
C16 C21 C20 C19 0.6(5)
C41 P2 C67 C68 34.7(4)
C41 P2 C67 C72 -144.2(3)
C41 P2 C73 C74 -137.1(3)
C41 P2 C73 C78 51.8(3)
C41 N3 C40 Cl1 179.4(3)
C41 N3 C40 N4 0.1(4)
C41 N3 C43 C44 86.7(4)
C41 N3 C43 C48 -95.8(4)
C21 C20 C19 C18 -0.9(6)
C81 C82 C83 C84 2.3(7)
C81 C86 C85 C84 0.3(7)
C65 C64 C60 C55 126.1(4)
C65 C64 C60 C59 -56.0(5)
C70 C69 C68 C67 -1.4(7)
C70 C71 C72 C67 -1.6(6)
C68 C69 C70 C71 0.7(7)
C68 C67 C72 C71 0.8(6)
C35 C36 C37 C38 1.9(6)
C35 C34 C39 C38 2.5(5)
C26 C25 C21 C16 121.9(4)
C26 C25 C21 C20 -59.8(5)
C43 N3 C40 Cl1 -1.7(5)
C43 N3 C40 N4 178.9(3)
C43 N3 C41 P2 -3.7(5)
C43 N3 C41 C42 -178.9(3)
C43 C44 C49 C51 -119.8(4)
C43 C44 C49 C50 115.5(4)
C43 C44 C45 C46 0.3(6)
C43 C48 C47 C46 -0.6(6)
C29 C28 C33 C32 0.4(6)
C29 C30 C31 C32 0.6(6)
C42 N4 C40 Cl1 -179.3(3)
C42 N4 C40 N3 0.0(4)
C42 N4 C55 C56 -83.0(4)
C42 N4 C55 C60 96.6(4)
C53 C52 C48 C43 -110.1(4)
C53 C52 C48 C47 69.4(5)
C34 P1 C2 N1 -144.8(3)
C34 P1 C2 C3 27.4(4)
C34 P1 C28 C29 109.1(3)
C34 P1 C28 C33 -68.6(4)
C60 C59 C58 C57 -1.1(6)
C33 C32 C31 C30 0.3(7)
C33 C28 C29 C30 0.6(6)
C44 C43 C48 C52 -177.5(4)
C44 C43 C48 C47 3.0(6)
C57 C56 C55 N4 178.2(3)
C57 C56 C55 C60 -1.3(5)
C57 C56 C61 C63 -34.3(5)
C57 C56 C61 C62 88.5(4)
C4 N1 C1 Cl3 -0.1(5)
C4 N1 C1 N2 -179.7(3)
C4 N1 C2 P1 -6.1(5)
C4 N1 C2 C3 179.4(3)
C4 C5 C10 C12 -121.1(4)
C4 C5 C10 C11 114.8(4)
C4 C5 C6 C7 0.9(6)
C4 C9 C13 C14 -109.5(4)
C4 C9 C13 C15 126.5(4)
C4 C9 C8 C7 -0.6(6)
C72 C71 C70 C69 0.8(6)
C72 C67 C68 C69 0.7(6)
C52 C48 C47 C46 179.9(4)
C66 C64 C60 C55 -109.2(4)
C66 C64 C60 C59 68.8(5)
C13 C9 C8 C7 179.6(4)
C22 C17 C18 C19 -177.2(4)
C22 C17 C16 N2 -4.1(5)
C22 C17 C16 C21 176.9(3)
C10 C5 C4 N1 -4.2(5)
C10 C5 C4 C9 176.5(4)
C10 C5 C6 C7 -178.2(4)
C27 C25 C21 C16 -114.0(4)
C27 C25 C21 C20 64.2(5)
C76 C75 C74 C73 -1.4(6)
C48 C43 C44 C49 176.8(4)
C48 C43 C44 C45 -2.9(6)
C48 C47 C46 C45 -1.8(7)
C49 C44 C45 C46 -179.4(4)
C54 C52 C48 C43 125.5(4)
C54 C52 C48 C47 -55.0(5)
C31 C32 C33 C28 -0.9(7)
C31 C30 C29 C28 -1.1(6)
C79A S1A O1 S1B 48.8(6)
C79A S1A O2 S1B -54.5(5)
C6 C5 C4 N1 176.8(3)
C6 C5 C4 C9 -2.5(6)
C6 C5 C10 C12 57.9(5)
C6 C5 C10 C11 -66.2(5)
C6 C7 C8 C9 -0.8(6)
C47 C46 C45 C44 2.0(7)
C8 C9 C13 C14 70.2(5)
C8 C9 C13 C15 -53.8(5)
C8 C7 C6 C5 0.7(7)
C45 C44 C49 C51 59.8(5)
C45 C44 C49 C50 -64.9(5)
O5B S2B C80B F6B -63(2)
O5B S2B C80B F5B 61(3)
O5B S2B C80B F4B 179(2)
O6B S2B C80B F6B -180(2)
O6B S2B C80B F5B -56(3)
O6B S2B C80B F4B 62(3)
O4A S2A C80A F34 62.8(4)
O4A S2A C80A F39 -56.7(4)
O4A S2A C80A F44 -177.7(4)
O3B S1B C79B F1B 57(2)
O3B S1B C79B F2B -59.0(19)
O3B S1B C79B F3B 179.6(19)
